data_7710961
loop_
_publ_author_name
'Radius, Udo'
'Philipp, Michael S. M.'
'Bertermann, R\"udiger'

_publ_section_title
;
 N-Heterocyclic Carbene and Cyclic (Alkyl)(amino)carbene Adducts of
 Plumbanes and Plumbylenes
;
_journal_name_full 'Dalton Transactions'
_journal_paper_doi 10.1039/D2DT02462D
_journal_year 2022
_chemical_formula_moiety 'C11 H20 I2 N2 Pb, 2(C4 H8 O)'
_chemical_formula_sum 'C19 H36 I2 N2 O2 Pb'
_chemical_formula_weight 785.49
_space_group_crystal_system orthorhombic
_space_group_IT_number 33
_space_group_name_Hall 'P 2c -2n'
_space_group_name_H-M_alt 'P n a 21'
_atom_sites_solution_hydrogens geom
_audit_creation_method SHELXL-2018/3
_audit_update_record
;
2022-07-28 deposited with the CCDC.	2022-08-12 downloaded from the CCDC.
;
_cell_angle_alpha 90
_cell_angle_beta 90
_cell_angle_gamma 90
_cell_formula_units_Z 4
_cell_length_a 17.8013(2)
_cell_length_b 15.2125(2)
_cell_length_c 9.05780(10)
_cell_measurement_reflns_used 9367
_cell_measurement_temperature 100(2)
_cell_measurement_theta_max 75.8650
_cell_measurement_theta_min 3.8550
_cell_volume 2452.87(5)
_computing_cell_refinement 'CrysAlisPro 1.171.41.63a (Rigaku OD, 2020)'
_computing_data_collection 'CrysAlisPro 1.171.41.63a (Rigaku OD, 2020)'
_computing_data_reduction 'CrysAlisPro 1.171.41.63a (Rigaku OD, 2020)'
_computing_molecular_graphics 'ShelXLe (Huebschle et all, 2011)'
_computing_publication_material 'SHELXL-2014/6 (Sheldrick, 2014)'
_computing_structure_refinement 'SHELXL-2018/3 (Sheldrick, 2018)'
_computing_structure_solution 'SHELXT 2014/5 (Sheldrick, 2014)'
_diffrn_ambient_temperature 100(2)
_diffrn_measured_fraction_theta_full 1.000
_diffrn_measured_fraction_theta_max 1.000
_diffrn_measurement_device_type 'XtaLAB Synergy, Dualflex, HyPix'
_diffrn_measurement_method '\w scans'
_diffrn_radiation_type CuK\a
_diffrn_radiation_wavelength 1.54184
_diffrn_reflns_av_R_equivalents 0.0568
_diffrn_reflns_av_unetI/netI 0.0514
_diffrn_reflns_Laue_measured_fraction_full 1.000
_diffrn_reflns_Laue_measured_fraction_max 1.000
_diffrn_reflns_limit_h_max 21
_diffrn_reflns_limit_h_min -22
_diffrn_reflns_limit_k_max 19
_diffrn_reflns_limit_k_min -14
_diffrn_reflns_limit_l_max 10
_diffrn_reflns_limit_l_min -11
_diffrn_reflns_number 14002
_diffrn_reflns_point_group_measured_fraction_full 0.865
_diffrn_reflns_point_group_measured_fraction_max 0.852
_diffrn_reflns_theta_full 72.000
_diffrn_reflns_theta_max 74.498
_diffrn_reflns_theta_min 3.822
_diffrn_source 'micro-focus sealed X-ray tube'
_exptl_absorpt_coefficient_mu 33.248
_exptl_absorpt_correction_T_max 1.000
_exptl_absorpt_correction_T_min 0.471
_exptl_absorpt_correction_type gaussian
_exptl_absorpt_process_details
;
CrysAlisPro 1.171.41.93a (Rigaku Oxford Diffraction, 2020)
Numerical absorption correction based on gaussian integration over
a multifaceted crystal model
Empirical absorption correction using spherical harmonics,
implemented in SCALE3 ABSPACK scaling algorithm.
;
_exptl_crystal_colour colourless
_exptl_crystal_density_diffrn 2.127
_exptl_crystal_description block
_exptl_crystal_F_000 1472
_exptl_crystal_size_max 0.150
_exptl_crystal_size_mid 0.123
_exptl_crystal_size_min 0.078
_refine_diff_density_max 1.641
_refine_diff_density_min -2.464
_refine_diff_density_rms 0.251
_refine_ls_abs_structure_details
;
 Refined as an inversion twin.
;
_refine_ls_abs_structure_Flack 0.522(19)
_refine_ls_extinction_method none
_refine_ls_goodness_of_fit_ref 1.052
_refine_ls_hydrogen_treatment constr
_refine_ls_matrix_type full
_refine_ls_number_parameters 225
_refine_ls_number_reflns 4274
_refine_ls_number_restraints 1
_refine_ls_restrained_S_all 1.052
_refine_ls_R_factor_all 0.0379
_refine_ls_R_factor_gt 0.0366
_refine_ls_shift/su_max 0.001
_refine_ls_shift/su_mean 0.000
_refine_ls_structure_factor_coef Fsqd
_refine_ls_weighting_details 'w=1/[\s^2^(Fo^2^)+(0.0620P)^2^+1.0368P] where P=(Fo^2^+2Fc^2^)/3'
_refine_ls_weighting_scheme calc
_refine_ls_wR_factor_gt 0.0955
_refine_ls_wR_factor_ref 0.0966
_reflns_Friedel_coverage 0.600
_reflns_Friedel_fraction_full 0.710
_reflns_Friedel_fraction_max 0.684
_reflns_number_gt 4099
_reflns_number_total 4274
_reflns_threshold_expression 'I > 2\s(I)'
_cod_data_source_file d2dt02462d2.cif
_cod_data_source_block compound_2
_cod_database_code 7710961
_shelx_shelxl_version_number 2018/3
_shelx_space_group_comment
;
The symmetry employed for this shelxl refinement is uniquely defined
by the following loop, which should always be used as a source of
symmetry information in preference to the above space-group names.
They are only intended as comments.
;
_shelx_estimated_absorpt_t_min 0.082

loop_
_space_group_symop_operation_xyz
'x, y, z'
'-x, -y, z+1/2'
'x+1/2, -y+1/2, z'
'-x+1/2, y+1/2, z+1/2'

loop_
_atom_site_label
_atom_site_type_symbol
_atom_site_fract_x
_atom_site_fract_y
_atom_site_fract_z
_atom_site_U_iso_or_equiv
_atom_site_adp_type
_atom_site_occupancy
_atom_site_site_symmetry_order
_atom_site_calc_flag
_atom_site_refinement_flags_posn
_atom_site_refinement_flags_adp
_atom_site_refinement_flags_occupancy
_atom_site_disorder_assembly
_atom_site_disorder_group
O1_1 O 0.6688(5) 0.7449(5) 0.2736(11) 0.032(2) Uani 1 1 d . . . . .
C2_1 C 0.6678(8) 0.8746(8) 0.1240(15) 0.030(3) Uani 1 1 d . . . . .
H2A_1 H 0.687808 0.931726 0.158335 0.036 Uiso 1 1 calc R U . . .
H2AB_1 H 0.632917 0.884882 0.040544 0.036 Uiso 1 1 calc R U . . .
C3_1 C 0.7320(7) 0.8116(8) 0.0790(15) 0.026(2) Uani 1 1 d . . . . .
H3A_1 H 0.717085 0.773697 -0.004907 0.032 Uiso 1 1 calc R U . . .
H3AB_1 H 0.778104 0.844375 0.052483 0.032 Uiso 1 1 calc R U . . .
C4_1 C 0.7429(7) 0.7591(8) 0.2166(13) 0.025(3) Uani 1 1 d . . . . .
H4A_1 H 0.767763 0.702416 0.194235 0.030 Uiso 1 1 calc R U . . .
H4AB_1 H 0.774028 0.791826 0.288537 0.030 Uiso 1 1 calc R U . . .
C1_1 C 0.6288(8) 0.8253(9) 0.2494(18) 0.036(3) Uani 1 1 d . . . . .
H1A_1 H 0.629020 0.861438 0.340340 0.043 Uiso 1 1 calc R U . . .
H1AB_1 H 0.575933 0.812679 0.222595 0.043 Uiso 1 1 calc R U . . .
C1_2 C 0.6094(6) 0.4379(7) 0.7074(13) 0.025(3) Uani 1 1 d . . . . .
H1A_2 H 0.657852 0.421050 0.753127 0.030 Uiso 1 1 calc R U . . .
H1AB_2 H 0.619787 0.466084 0.610982 0.030 Uiso 1 1 calc R U . . .
O1_2 O 0.5695(5) 0.4963(6) 0.8009(14) 0.035(3) Uani 1 1 d . . . . .
C2_2 C 0.5605(6) 0.3587(7) 0.687(2) 0.026(2) Uani 1 1 d . . . . .
H2A_2 H 0.563498 0.318715 0.773269 0.031 Uiso 1 1 calc R U . . .
H2AB_2 H 0.573732 0.325978 0.596483 0.031 Uiso 1 1 calc R U . . .
C3_2 C 0.4831(6) 0.4011(6) 0.675(2) 0.021(2) Uani 1 1 d . . . . .
H3A_2 H 0.442938 0.360067 0.706109 0.025 Uiso 1 1 calc R U . . .
H3AB_2 H 0.472901 0.421175 0.572840 0.025 Uiso 1 1 calc R U . . .
C4_2 C 0.4899(7) 0.4791(8) 0.7817(15) 0.021(2) Uani 1 1 d . . . . .
H4A_2 H 0.464405 0.531503 0.740386 0.026 Uiso 1 1 calc R U . . .
H4AB_2 H 0.466385 0.464605 0.877727 0.026 Uiso 1 1 calc R U . . .
Pb1_3 Pb 0.52570(2) 0.99324(2) 0.67392(14) 0.01212(13) Uani 1 1 d . . . . .
I2_3 I 0.59318(3) 1.10427(4) 0.42100(7) 0.01985(18) Uani 1 1 d . . . . .
I1_3 I 0.58502(3) 1.11294(4) 0.92319(6) 0.01562(17) Uani 1 1 d . . . . .
C1_4 C 0.6337(5) 0.8920(5) 0.6802(17) 0.0123(16) Uani 1 1 d . . . . .
N1_4 N 0.7081(4) 0.9080(4) 0.6729(13) 0.0120(13) Uani 1 1 d . . . . .
C2_4 C 0.7495(5) 0.8309(6) 0.6661(19) 0.0153(13) Uani 1 1 d . . . . .
N2_4 N 0.6278(4) 0.8029(4) 0.6787(15) 0.0119(14) Uani 1 1 d . . . . .
C3_4 C 0.6985(5) 0.7635(5) 0.6696(18) 0.0153(13) Uani 1 1 d . . . . .
C4_4 C 0.8328(6) 0.8227(7) 0.660(2) 0.032(3) Uani 1 1 d . . . . .
H4A_4 H 0.847227 0.761846 0.681461 0.047 Uiso 1 1 calc R U . . .
H4B_4 H 0.855391 0.861855 0.733866 0.047 Uiso 1 1 calc R U . . .
H4C_4 H 0.850621 0.839054 0.561641 0.047 Uiso 1 1 calc R U . . .
C5_4 C 0.7145(6) 0.6674(6) 0.664(2) 0.022(2) Uani 1 1 d . . . . .
H5A_4 H 0.703008 0.645144 0.564531 0.033 Uiso 1 1 calc R U . . .
H5B_4 H 0.683249 0.636768 0.736316 0.033 Uiso 1 1 calc R U . . .
H5C_4 H 0.767610 0.657132 0.685738 0.033 Uiso 1 1 calc R U . . .
C6_5 C 0.7398(5) 0.9990(5) 0.680(3) 0.015(2) Uani 1 1 d . . . . .
H6_5 H 0.696102 1.040381 0.680274 0.018 Uiso 1 1 calc R U . . .
C7_5 C 0.7864(7) 1.0198(8) 0.5401(17) 0.0199(12) Uani 1 1 d . . . . .
H7A_5 H 0.757062 1.004993 0.452012 0.030 Uiso 1 1 calc R U . . .
H7B_5 H 0.832792 0.985078 0.541156 0.030 Uiso 1 1 calc R U . . .
H7C_5 H 0.798974 1.082537 0.538445 0.030 Uiso 1 1 calc R U . . .
C8_6 C 0.7817(7) 1.0143(8) 0.8204(17) 0.0199(12) Uani 1 1 d . . . . .
H8A_6 H 0.820517 0.969073 0.831865 0.030 Uiso 1 1 calc R U . . .
H8B_6 H 0.746857 1.011425 0.903973 0.030 Uiso 1 1 calc R U . . .
H8C_6 H 0.805430 1.072430 0.817563 0.030 Uiso 1 1 calc R U . . .
C9_8 C 0.5547(5) 0.7566(6) 0.6930(13) 0.013(2) Uani 1 1 d . . . . .
H9_8 H 0.514566 0.802409 0.685320 0.015 Uiso 1 1 calc R U . . .
C10_8 C 0.5415(6) 0.6912(6) 0.5657(13) 0.014(2) Uani 1 1 d . . . . .
H10A_8 H 0.552523 0.719977 0.471323 0.021 Uiso 1 1 calc R U . . .
H10B_8 H 0.489063 0.671679 0.566618 0.021 Uiso 1 1 calc R U . . .
H10C_8 H 0.574658 0.640248 0.578061 0.021 Uiso 1 1 calc R U . . .
C11_8 C 0.5472(6) 0.7154(8) 0.8435(14) 0.0199(12) Uani 1 1 d . . . . .
H11A_8 H 0.496503 0.691083 0.854816 0.030 Uiso 1 1 calc R U . . .
H11B_8 H 0.555797 0.760122 0.919560 0.030 Uiso 1 1 calc R U . . .
H11C_8 H 0.584259 0.668253 0.854134 0.030 Uiso 1 1 calc R U . . .

loop_
_atom_site_aniso_label
_atom_site_aniso_U_11
_atom_site_aniso_U_22
_atom_site_aniso_U_33
_atom_site_aniso_U_23
_atom_site_aniso_U_13
_atom_site_aniso_U_12
O1_1 0.031(4) 0.020(4) 0.044(5) 0.015(4) 0.010(4) -0.006(4)
C2_1 0.026(6) 0.022(6) 0.041(7) 0.011(5) 0.000(5) 0.008(5)
C3_1 0.023(5) 0.028(6) 0.028(6) -0.001(5) 0.004(5) -0.007(5)
C4_1 0.016(5) 0.019(5) 0.040(8) 0.010(5) 0.000(5) -0.005(4)
C1_1 0.033(7) 0.026(6) 0.050(8) 0.010(6) 0.013(7) 0.010(6)
C1_2 0.017(5) 0.017(5) 0.041(9) -0.010(5) -0.001(5) 0.000(4)
O1_2 0.011(4) 0.031(5) 0.064(7) -0.025(4) -0.008(5) 0.003(3)
C2_2 0.024(5) 0.017(4) 0.037(7) -0.003(6) -0.002(6) 0.000(4)
C3_2 0.023(5) 0.013(4) 0.027(5) -0.007(8) 0.004(5) -0.002(3)
C4_2 0.020(5) 0.017(5) 0.027(6) 0.000(5) 0.001(5) -0.002(5)
Pb1_3 0.00905(19) 0.00852(18) 0.0188(2) -0.0005(3) -0.0001(2) 0.00190(10)
I2_3 0.0178(3) 0.0175(3) 0.0242(4) 0.0079(4) -0.0048(5) -0.0048(2)
I1_3 0.0144(3) 0.0117(3) 0.0207(4) -0.0025(4) 0.0016(4) -0.0026(2)
C1_4 0.009(4) 0.011(3) 0.017(4) 0.004(5) 0.003(5) 0.006(3)
N1_4 0.013(3) 0.010(3) 0.014(3) 0.000(5) -0.001(4) -0.004(3)
C2_4 0.008(3) 0.013(3) 0.025(3) 0.002(5) 0.002(4) 0.004(2)
N2_4 0.008(3) 0.011(3) 0.016(3) -0.003(5) 0.002(4) 0.001(3)
C3_4 0.008(3) 0.013(3) 0.025(3) 0.002(5) 0.002(4) 0.004(2)
C4_4 0.014(4) 0.018(4) 0.063(9) -0.004(8) 0.010(7) -0.005(4)
C5_4 0.026(5) 0.008(4) 0.033(6) 0.004(6) -0.008(7) 0.005(3)
C6_5 0.011(4) 0.008(4) 0.025(5) -0.005(5) 0.010(8) -0.003(3)
C7_5 0.017(3) 0.015(2) 0.028(3) -0.001(3) 0.004(3) -0.003(2)
C8_6 0.017(3) 0.015(2) 0.028(3) -0.001(3) 0.004(3) -0.003(2)
C9_8 0.008(4) 0.014(4) 0.016(6) -0.002(4) -0.001(4) 0.001(3)
C10_8 0.016(4) 0.006(4) 0.021(5) -0.003(4) -0.001(4) -0.001(4)
C11_8 0.017(3) 0.015(2) 0.028(3) -0.001(3) 0.004(3) -0.003(2)

loop_
_atom_type_symbol
_atom_type_description
_atom_type_scat_dispersion_real
_atom_type_scat_dispersion_imag
_atom_type_scat_source
C C 0.0181 0.0091 'International Tables Vol C Tables 4.2.6.8 and 6.1.1.4'
H H 0.0000 0.0000 'International Tables Vol C Tables 4.2.6.8 and 6.1.1.4'
N N 0.0311 0.0180 'International Tables Vol C Tables 4.2.6.8 and 6.1.1.4'
O O 0.0492 0.0322 'International Tables Vol C Tables 4.2.6.8 and 6.1.1.4'
I I -0.3257 6.8362 'International Tables Vol C Tables 4.2.6.8 and 6.1.1.4'
Pb Pb -4.0753 8.5060 'International Tables Vol C Tables 4.2.6.8 and 6.1.1.4'

loop_
_geom_angle_atom_site_label_1
_geom_angle_atom_site_label_2
_geom_angle_atom_site_label_3
_geom_angle
_geom_angle_site_symmetry_1
_geom_angle_site_symmetry_3
_geom_angle_publ_flag
C4_1 O1_1 C1_1 105.9(9) . . ?
C1_1 C2_1 C3_1 103.2(9) . . ?
C1_1 C2_1 H2A_1 111.1 . . ?
C3_1 C2_1 H2A_1 111.1 . . ?
C1_1 C2_1 H2AB_1 111.1 . . ?
C3_1 C2_1 H2AB_1 111.1 . . ?
H2A_1 C2_1 H2AB_1 109.1 . . ?
C4_1 C3_1 C2_1 102.0(10) . . ?
C4_1 C3_1 H3A_1 111.4 . . ?
C2_1 C3_1 H3A_1 111.4 . . ?
C4_1 C3_1 H3AB_1 111.4 . . ?
C2_1 C3_1 H3AB_1 111.4 . . ?
H3A_1 C3_1 H3AB_1 109.2 . . ?
O1_1 C4_1 C3_1 105.2(9) . . ?
O1_1 C4_1 H4A_1 110.7 . . ?
C3_1 C4_1 H4A_1 110.7 . . ?
O1_1 C4_1 H4AB_1 110.7 . . ?
C3_1 C4_1 H4AB_1 110.7 . . ?
H4A_1 C4_1 H4AB_1 108.8 . . ?
O1_1 C1_1 C2_1 107.8(10) . . ?
O1_1 C1_1 H1A_1 110.1 . . ?
C2_1 C1_1 H1A_1 110.1 . . ?
O1_1 C1_1 H1AB_1 110.1 . . ?
C2_1 C1_1 H1AB_1 110.1 . . ?
H1A_1 C1_1 H1AB_1 108.5 . . ?
O1_2 C1_2 C2_2 106.5(10) . . ?
O1_2 C1_2 H1A_2 110.4 . . ?
C2_2 C1_2 H1A_2 110.4 . . ?
O1_2 C1_2 H1AB_2 110.4 . . ?
C2_2 C1_2 H1AB_2 110.4 . . ?
H1A_2 C1_2 H1AB_2 108.6 . . ?
C1_2 O1_2 C4_2 107.8(9) . . ?
C1_2 C2_2 C3_2 101.2(8) . . ?
C1_2 C2_2 H2A_2 111.5 . . ?
C3_2 C2_2 H2A_2 111.5 . . ?
C1_2 C2_2 H2AB_2 111.5 . . ?
C3_2 C2_2 H2AB_2 111.5 . . ?
H2A_2 C2_2 H2AB_2 109.3 . . ?
C2_2 C3_2 C4_2 102.1(11) . . ?
C2_2 C3_2 H3A_2 111.4 . . ?
C4_2 C3_2 H3A_2 111.4 . . ?
C2_2 C3_2 H3AB_2 111.4 . . ?
C4_2 C3_2 H3AB_2 111.4 . . ?
H3A_2 C3_2 H3AB_2 109.2 . . ?
O1_2 C4_2 C3_2 106.9(9) . . ?
O1_2 C4_2 H4A_2 110.3 . . ?
C3_2 C4_2 H4A_2 110.3 . . ?
O1_2 C4_2 H4AB_2 110.3 . . ?
C3_2 C4_2 H4AB_2 110.3 . . ?
H4A_2 C4_2 H4AB_2 108.6 . . ?
C1_4 Pb1_3 I1_3 94.9(3) . . ?
C1_4 Pb1_3 I2_3 93.2(3) . . ?
I1_3 Pb1_3 I2_3 94.985(17) . . ?
C1_4 Pb1_3 I1_3 99.8(3) . 2_674 ?
I1_3 Pb1_3 I1_3 164.432(16) . 2_674 ?
I2_3 Pb1_3 I1_3 89.42(4) . 2_674 ?
C1_4 Pb1_3 I2_3 101.3(3) . 2_675 ?
I1_3 Pb1_3 I2_3 89.36(4) . 2_675 ?
I2_3 Pb1_3 I2_3 164.44(2) . 2_675 ?
I1_3 Pb1_3 I2_3 82.692(15) 2_674 2_675 ?
Pb1_3 I2_3 Pb1_3 90.431(15) . 2_674 ?
Pb1_3 I1_3 Pb1_3 90.574(14) . 2_675 ?
N1_4 C1_4 N2_4 104.8(7) . . ?
N1_4 C1_4 Pb1_3 130.7(6) . . ?
N2_4 C1_4 Pb1_3 124.3(6) . . ?
C1_4 N1_4 C2_4 111.8(7) . . ?
C1_4 N1_4 C6_5 122.4(7) . . ?
C2_4 N1_4 C6_5 125.8(7) . . ?
C3_4 C2_4 N1_4 106.2(7) . . ?
C3_4 C2_4 C4_4 126.7(8) . . ?
N1_4 C2_4 C4_4 127.0(8) . . ?
C1_4 N2_4 C3_4 111.0(7) . . ?
C1_4 N2_4 C9_8 122.6(7) . . ?
C3_4 N2_4 C9_8 126.3(7) . . ?
C2_4 C3_4 N2_4 106.2(7) . . ?
C2_4 C3_4 C5_4 127.3(8) . . ?
N2_4 C3_4 C5_4 126.5(8) . . ?
C2_4 C4_4 H4A_4 109.5 . . ?
C2_4 C4_4 H4B_4 109.5 . . ?
H4A_4 C4_4 H4B_4 109.5 . . ?
C2_4 C4_4 H4C_4 109.5 . . ?
H4A_4 C4_4 H4C_4 109.5 . . ?
H4B_4 C4_4 H4C_4 109.5 . . ?
C3_4 C5_4 H5A_4 109.5 . . ?
C3_4 C5_4 H5B_4 109.5 . . ?
H5A_4 C5_4 H5B_4 109.5 . . ?
C3_4 C5_4 H5C_4 109.5 . . ?
H5A_4 C5_4 H5C_4 109.5 . . ?
H5B_4 C5_4 H5C_4 109.5 . . ?
C8_6 C6_5 N1_4 111.7(13) . . ?
C8_6 C6_5 C7_5 113.4(8) . . ?
N1_4 C6_5 C7_5 110.8(13) . . ?
C8_6 C6_5 H6_5 106.8 . . ?
N1_4 C6_5 H6_5 106.8 . . ?
C7_5 C6_5 H6_5 106.8 . . ?
C6_5 C7_5 H7A_5 109.5 . . ?
C6_5 C7_5 H7B_5 109.5 . . ?
H7A_5 C7_5 H7B_5 109.5 . . ?
C6_5 C7_5 H7C_5 109.5 . . ?
H7A_5 C7_5 H7C_5 109.5 . . ?
H7B_5 C7_5 H7C_5 109.5 . . ?
C6_5 C8_6 H8A_6 109.5 . . ?
C6_5 C8_6 H8B_6 109.5 . . ?
H8A_6 C8_6 H8B_6 109.5 . . ?
C6_5 C8_6 H8C_6 109.5 . . ?
H8A_6 C8_6 H8C_6 109.5 . . ?
H8B_6 C8_6 H8C_6 109.5 . . ?
N2_4 C9_8 C11_8 110.7(9) . . ?
N2_4 C9_8 C10_8 111.9(9) . . ?
C11_8 C9_8 C10_8 113.3(9) . . ?
N2_4 C9_8 H9_8 106.8 . . ?
C11_8 C9_8 H9_8 106.8 . . ?
C10_8 C9_8 H9_8 106.8 . . ?
C9_8 C10_8 H10A_8 109.5 . . ?
C9_8 C10_8 H10B_8 109.5 . . ?
H10A_8 C10_8 H10B_8 109.5 . . ?
C9_8 C10_8 H10C_8 109.5 . . ?
H10A_8 C10_8 H10C_8 109.5 . . ?
H10B_8 C10_8 H10C_8 109.5 . . ?
C9_8 C11_8 H11A_8 109.5 . . ?
C9_8 C11_8 H11B_8 109.5 . . ?
H11A_8 C11_8 H11B_8 109.5 . . ?
C9_8 C11_8 H11C_8 109.5 . . ?
H11A_8 C11_8 H11C_8 109.5 . . ?
H11B_8 C11_8 H11C_8 109.5 . . ?

loop_
_geom_bond_atom_site_label_1
_geom_bond_atom_site_label_2
_geom_bond_distance
_geom_bond_site_symmetry_2
_geom_bond_publ_flag
O1_1 C4_1 1.433(14) . ?
O1_1 C1_1 1.433(15) . ?
C2_1 C1_1 1.528(18) . ?
C2_1 C3_1 1.547(18) . ?
C2_1 H2A_1 0.9900 . ?
C2_1 H2AB_1 0.9900 . ?
C3_1 C4_1 1.492(17) . ?
C3_1 H3A_1 0.9900 . ?
C3_1 H3AB_1 0.9900 . ?
C4_1 H4A_1 0.9900 . ?
C4_1 H4AB_1 0.9900 . ?
C1_1 H1A_1 0.9900 . ?
C1_1 H1AB_1 0.9900 . ?
C1_2 O1_2 1.418(14) . ?
C1_2 C2_2 1.498(14) . ?
C1_2 H1A_2 0.9900 . ?
C1_2 H1AB_2 0.9900 . ?
O1_2 C4_2 1.452(16) . ?
C2_2 C3_2 1.525(14) . ?
C2_2 H2A_2 0.9900 . ?
C2_2 H2AB_2 0.9900 . ?
C3_2 C4_2 1.536(17) . ?
C3_2 H3A_2 0.9900 . ?
C3_2 H3AB_2 0.9900 . ?
C4_2 H4A_2 0.9900 . ?
C4_2 H4AB_2 0.9900 . ?
Pb1_3 C1_4 2.464(8) . ?
Pb1_3 I1_3 3.0868(11) . ?
Pb1_3 I2_3 3.0893(12) . ?
Pb1_3 I1_3 3.4134(11) 2_674 ?
Pb1_3 I2_3 3.4187(11) 2_675 ?
C1_4 N1_4 1.350(11) . ?
C1_4 N2_4 1.360(10) . ?
N1_4 C2_4 1.386(10) . ?
N1_4 C6_5 1.495(10) . ?
C2_4 C3_4 1.371(12) . ?
C2_4 C4_4 1.489(12) . ?
N2_4 C3_4 1.396(10) . ?
N2_4 C9_8 1.485(11) . ?
C3_4 C5_4 1.490(11) . ?
C4_4 H4A_4 0.9800 . ?
C4_4 H4B_4 0.9800 . ?
C4_4 H4C_4 0.9800 . ?
C5_4 H5A_4 0.9800 . ?
C5_4 H5B_4 0.9800 . ?
C5_4 H5C_4 0.9800 . ?
C6_5 C8_6 1.49(3) . ?
C6_5 C7_5 1.55(2) . ?
C6_5 H6_5 1.0000 . ?
C7_5 H7A_5 0.9800 . ?
C7_5 H7B_5 0.9800 . ?
C7_5 H7C_5 0.9800 . ?
C8_6 H8A_6 0.9800 . ?
C8_6 H8B_6 0.9800 . ?
C8_6 H8C_6 0.9800 . ?
C9_8 C11_8 1.506(17) . ?
C9_8 C10_8 1.542(15) . ?
C9_8 H9_8 1.0000 . ?
C10_8 H10A_8 0.9800 . ?
C10_8 H10B_8 0.9800 . ?
C10_8 H10C_8 0.9800 . ?
C11_8 H11A_8 0.9800 . ?
C11_8 H11B_8 0.9800 . ?
C11_8 H11C_8 0.9800 . ?
